data_1505963
loop_
_publ_author_name
'Yin, Guodong'
'Zhou, Baohan'
'Meng, Xianggao'
'Wu, Anxin'
'Pan, Yuanjiang'

_publ_section_title
;
 Efficient C-C double-bond formation reaction via a new synthetic
 strategy: a self-sorting tandem reaction.
;
_journal_issue 11
_journal_name_full 'Organic letters'
_journal_page_first 2245
_journal_page_last 2248
_journal_paper_doi 10.1021/ol060541e
_journal_volume 8
_journal_year 2006
_chemical_formula_moiety 'C17 H14 O2 S'
_chemical_formula_sum 'C17 H14 O2 S'
_chemical_formula_weight 282.34
_chemical_name_systematic
; 
 ? 
;
_space_group_IT_number 14
_symmetry_cell_setting monoclinic
_symmetry_space_group_name_Hall '-P 2ybc'
_symmetry_space_group_name_H-M 'P 1 21/c 1'
_atom_sites_solution_hydrogens geom
_atom_sites_solution_primary direct
_atom_sites_solution_secondary difmap
_audit_creation_method SHELXL-97
_cell_angle_alpha 90.00
_cell_angle_beta 98.531(9)
_cell_angle_gamma 90.00
_cell_formula_units_Z 4
_cell_length_a 8.856(5)
_cell_length_b 19.688(12)
_cell_length_c 9.065(5)
_cell_measurement_reflns_used 2444
_cell_measurement_temperature 292(2)
_cell_measurement_theta_max 26.26
_cell_measurement_theta_min 2.50
_cell_volume 1563.1(16)
_computing_cell_refinement 'Bruker SMART'
_computing_data_collection 'Bruker SMART'
_computing_data_reduction 'Bruker SAINT'
_computing_molecular_graphics 'Bruker SHELXTL'
_computing_publication_material 'Bruker SHELXTL'
_computing_structure_refinement 'SHELXL-97 (Sheldrick, 1997)'
_computing_structure_solution 'SHELXS-97 (Sheldrick, 1990)'
_diffrn_ambient_temperature 292(2)
_diffrn_measured_fraction_theta_full 0.975
_diffrn_measured_fraction_theta_max 0.975
_diffrn_measurement_device_type 'CCD area detector'
_diffrn_measurement_method 'phi and omega scans'
_diffrn_radiation_monochromator graphite
_diffrn_radiation_source 'fine-focus sealed tube'
_diffrn_radiation_type MoK\a
_diffrn_radiation_wavelength 0.71073
_diffrn_reflns_av_R_equivalents 0.0343
_diffrn_reflns_av_sigmaI/netI 0.0443
_diffrn_reflns_limit_h_max 7
_diffrn_reflns_limit_h_min -10
_diffrn_reflns_limit_k_max 21
_diffrn_reflns_limit_k_min -23
_diffrn_reflns_limit_l_max 10
_diffrn_reflns_limit_l_min -10
_diffrn_reflns_number 6896
_diffrn_reflns_theta_full 25.00
_diffrn_reflns_theta_max 25.00
_diffrn_reflns_theta_min 3.07
_exptl_absorpt_coefficient_mu 0.205
_exptl_absorpt_correction_T_max 0.9410
_exptl_absorpt_correction_T_min 0.9410
_exptl_absorpt_correction_type none
_exptl_crystal_colour colorless
_exptl_crystal_density_diffrn 1.200
_exptl_crystal_density_method 'not measured'
_exptl_crystal_description block
_exptl_crystal_F_000 592
_exptl_crystal_size_max 0.30
_exptl_crystal_size_mid 0.30
_exptl_crystal_size_min 0.30
_refine_diff_density_max 0.163
_refine_diff_density_min -0.201
_refine_diff_density_rms 0.043
_refine_ls_extinction_method none
_refine_ls_goodness_of_fit_ref 1.094
_refine_ls_hydrogen_treatment constr
_refine_ls_matrix_type full
_refine_ls_number_parameters 182
_refine_ls_number_reflns 2692
_refine_ls_number_restraints 0
_refine_ls_restrained_S_all 1.094
_refine_ls_R_factor_all 0.0827
_refine_ls_R_factor_gt 0.0560
_refine_ls_shift/su_max 0.002
_refine_ls_shift/su_mean 0.000
_refine_ls_structure_factor_coef Fsqd
_refine_ls_weighting_details 'calc w=1/[\s^2^(Fo^2^)+(0.0729P)^2^+0.5532P] where P=(Fo^2^+2Fc^2^)/3'
_refine_ls_weighting_scheme calc
_refine_ls_wR_factor_gt 0.1540
_refine_ls_wR_factor_ref 0.1713
_reflns_number_gt 1821
_reflns_number_total 2692
_reflns_threshold_expression >2sigma(I)
_cod_data_source_file ol060541esi20060305_075720.cif
_cod_data_source_block 050726cm
_cod_depositor_comments
;
The following automatic conversions were performed:

'_symmetry_cell_setting' value 'Monoclinic' changed to 'monoclinic'
according to /home/saulius/struct/CIF-dictionaries/cif_core.dic
dictionary named 'cif_core.dic' version 2.4.1 from 2010-06-29.

Automatic conversion script
Id: cif_fix_values 1715 2011-07-08 13:25:40Z adriana 
;
_cod_original_cell_volume 1563.2(16)
_cod_original_sg_symbol_H-M P2(1)/c
_cod_database_code 1505963

loop_
_symmetry_equiv_pos_as_xyz
'x, y, z'
'-x, y+1/2, -z+1/2'
'-x, -y, -z'
'x, -y-1/2, z-1/2'

loop_
_atom_site_label
_atom_site_type_symbol
_atom_site_fract_x
_atom_site_fract_y
_atom_site_fract_z
_atom_site_U_iso_or_equiv
_atom_site_adp_type
_atom_site_occupancy
_atom_site_symmetry_multiplicity
_atom_site_calc_flag
_atom_site_refinement_flags
C1 C 0.1213(5) 0.76000(17) 0.6556(4) 0.0783(10) Uani 1 1 d .
H1 H 0.1707 0.7952 0.6138 0.094 Uiso 1 1 calc R
C2 C -0.0343(5) 0.7649(2) 0.6632(5) 0.0990(13) Uani 1 1 d .
H2 H -0.0886 0.8030 0.6253 0.119 Uiso 1 1 calc R
C3 C -0.1086(5) 0.7129(2) 0.7273(5) 0.0932(12) Uani 1 1 d .
H3 H -0.2122 0.7165 0.7330 0.112 Uiso 1 1 calc R
C4 C -0.0280(5) 0.65539(19) 0.7830(5) 0.0820(11) Uani 1 1 d .
H4 H -0.0779 0.6207 0.8258 0.098 Uiso 1 1 calc R
C5 C 0.1270(4) 0.64980(15) 0.7748(4) 0.0682(9) Uani 1 1 d .
H5 H 0.1802 0.6112 0.8120 0.082 Uiso 1 1 calc R
C6 C 0.2042(4) 0.70220(13) 0.7106(3) 0.0560(7) Uani 1 1 d .
C7 C 0.3691(4) 0.69711(14) 0.6979(3) 0.0588(8) Uani 1 1 d .
C8 C 0.4549(3) 0.63082(13) 0.7438(3) 0.0526(7) Uani 1 1 d .
C9 C 0.3471(5) 0.6074(2) 0.4399(4) 0.0874(11) Uani 1 1 d .
H9A H 0.2439 0.6152 0.4564 0.131 Uiso 1 1 calc R
H9B H 0.3472 0.5778 0.3557 0.131 Uiso 1 1 calc R
H9C H 0.3937 0.6499 0.4207 0.131 Uiso 1 1 calc R
C10 C 0.5280(4) 0.62537(14) 0.8870(3) 0.0583(8) Uani 1 1 d .
H10 H 0.5152 0.6602 0.9532 0.070 Uiso 1 1 calc R
C11 C 0.6263(3) 0.56742(14) 0.9431(3) 0.0555(7) Uani 1 1 d .
C12 C 0.7148(3) 0.57079(13) 1.0995(3) 0.0544(7) Uani 1 1 d .
C13 C 0.8509(4) 0.53369(15) 1.1301(4) 0.0693(9) Uani 1 1 d .
H13 H 0.8819 0.5063 1.0567 0.083 Uiso 1 1 calc R
C14 C 0.9409(5) 0.53770(19) 1.2713(5) 0.0863(11) Uani 1 1 d .
H14 H 1.0328 0.5142 1.2897 0.104 Uiso 1 1 calc R
C15 C 0.8927(5) 0.5768(2) 1.3839(4) 0.0876(12) Uani 1 1 d .
H15 H 0.9517 0.5790 1.4776 0.105 Uiso 1 1 calc R
C16 C 0.7558(5) 0.61273(19) 1.3553(4) 0.0802(10) Uani 1 1 d .
H16 H 0.7226 0.6384 1.4305 0.096 Uiso 1 1 calc R
C17 C 0.6685(4) 0.61027(16) 1.2145(4) 0.0650(8) Uani 1 1 d .
H17 H 0.5783 0.6351 1.1960 0.078 Uiso 1 1 calc R
O1 O 0.4409(3) 0.74425(12) 0.6505(3) 0.0939(9) Uani 1 1 d .
O2 O 0.6436(3) 0.51803(11) 0.8607(3) 0.0808(7) Uani 1 1 d .
S1 S 0.45499(11) 0.56796(4) 0.60558(10) 0.0726(3) Uani 1 1 d .

loop_
_atom_site_aniso_label
_atom_site_aniso_U_11
_atom_site_aniso_U_22
_atom_site_aniso_U_33
_atom_site_aniso_U_23
_atom_site_aniso_U_13
_atom_site_aniso_U_12
C1 0.084(3) 0.072(2) 0.079(3) 0.0153(17) 0.014(2) 0.0168(18)
C2 0.095(3) 0.097(3) 0.109(3) 0.010(2) 0.027(3) 0.037(2)
C3 0.068(2) 0.115(3) 0.100(3) -0.017(3) 0.023(2) 0.018(2)
C4 0.069(2) 0.087(2) 0.095(3) -0.006(2) 0.027(2) -0.0043(19)
C5 0.069(2) 0.0585(17) 0.081(2) 0.0003(15) 0.0237(19) 0.0010(15)
C6 0.0641(19) 0.0524(15) 0.0514(17) -0.0029(12) 0.0080(14) 0.0011(14)
C7 0.064(2) 0.0518(15) 0.0607(19) 0.0044(13) 0.0101(15) -0.0040(14)
C8 0.0523(17) 0.0516(15) 0.0542(18) 0.0005(12) 0.0091(14) -0.0029(13)
C9 0.082(3) 0.113(3) 0.065(2) -0.017(2) 0.0026(19) 0.014(2)
C10 0.0638(19) 0.0515(15) 0.0607(19) -0.0053(13) 0.0134(16) 0.0033(14)
C11 0.0573(18) 0.0548(16) 0.0550(18) -0.0027(13) 0.0100(14) 0.0006(13)
C12 0.0545(17) 0.0498(15) 0.0599(18) 0.0045(12) 0.0110(14) -0.0038(13)
C13 0.070(2) 0.0602(17) 0.076(2) 0.0063(16) 0.0046(18) 0.0077(16)
C14 0.081(3) 0.079(2) 0.090(3) 0.015(2) -0.016(2) 0.0079(19)
C15 0.097(3) 0.088(2) 0.069(2) 0.014(2) -0.017(2) -0.016(2)
C16 0.092(3) 0.089(2) 0.060(2) -0.0018(18) 0.011(2) -0.009(2)
C17 0.064(2) 0.0720(19) 0.060(2) 0.0020(15) 0.0142(16) 0.0008(16)
O1 0.0832(18) 0.0660(14) 0.135(2) 0.0286(14) 0.0243(17) -0.0107(13)
O2 0.1011(19) 0.0661(13) 0.0719(15) -0.0156(11) 0.0016(14) 0.0198(13)
S1 0.0886(7) 0.0677(5) 0.0601(5) -0.0128(4) 0.0064(4) 0.0075(4)

loop_
_atom_type_symbol
_atom_type_description
_atom_type_scat_dispersion_real
_atom_type_scat_dispersion_imag
_atom_type_scat_source
C C 0.0033 0.0016 'International Tables Vol C Tables 4.2.6.8 and 6.1.1.4'
H H 0.0000 0.0000 'International Tables Vol C Tables 4.2.6.8 and 6.1.1.4'
O O 0.0106 0.0060 'International Tables Vol C Tables 4.2.6.8 and 6.1.1.4'
S S 0.1246 0.1234 'International Tables Vol C Tables 4.2.6.8 and 6.1.1.4'

loop_
_geom_angle_atom_site_label_1
_geom_angle_atom_site_label_2
_geom_angle_atom_site_label_3
_geom_angle
C2 C1 C6 120.5(3)
C2 C1 H1 119.8
C6 C1 H1 119.8
C3 C2 C1 120.2(4)
C3 C2 H2 119.9
C1 C2 H2 119.9
C2 C3 C4 120.1(4)
C2 C3 H3 120.0
C4 C3 H3 120.0
C5 C4 C3 120.1(3)
C5 C4 H4 119.9
C3 C4 H4 119.9
C4 C5 C6 120.5(3)
C4 C5 H5 119.8
C6 C5 H5 119.8
C1 C6 C5 118.7(3)
C1 C6 C7 119.7(3)
C5 C6 C7 121.7(3)
O1 C7 C6 122.6(3)
O1 C7 C8 118.2(3)
C6 C7 C8 119.3(2)
C10 C8 C7 118.0(2)
C10 C8 S1 124.8(2)
C7 C8 S1 117.2(2)
S1 C9 H9A 109.5
S1 C9 H9B 109.5
H9A C9 H9B 109.5
S1 C9 H9C 109.5
H9A C9 H9C 109.5
H9B C9 H9C 109.5
C8 C10 C11 124.0(3)
C8 C10 H10 118.0
C11 C10 H10 118.0
O2 C11 C10 120.8(3)
O2 C11 C12 120.1(3)
C10 C11 C12 119.0(2)
C13 C12 C17 118.5(3)
C13 C12 C11 118.2(3)
C17 C12 C11 123.3(3)
C12 C13 C14 120.4(3)
C12 C13 H13 119.8
C14 C13 H13 119.8
C15 C14 C13 120.2(4)
C15 C14 H14 119.9
C13 C14 H14 119.9
C16 C15 C14 119.7(4)
C16 C15 H15 120.1
C14 C15 H15 120.1
C17 C16 C15 120.1(4)
C17 C16 H16 119.9
C15 C16 H16 119.9
C16 C17 C12 121.0(3)
C16 C17 H17 119.5
C12 C17 H17 119.5
C8 S1 C9 103.32(16)

loop_
_geom_bond_atom_site_label_1
_geom_bond_atom_site_label_2
_geom_bond_distance
C1 C2 1.393(6)
C1 C6 1.405(4)
C1 H1 0.9300
C2 C3 1.389(6)
C2 H2 0.9300
C3 C4 1.393(6)
C3 H3 0.9300
C4 C5 1.390(5)
C4 H4 0.9300
C5 C6 1.410(4)
C5 H5 0.9300
C6 C7 1.486(4)
C7 O1 1.237(3)
C7 C8 1.536(4)
C8 C10 1.366(4)
C8 S1 1.761(3)
C9 S1 1.829(4)
C9 H9A 0.9600
C9 H9B 0.9600
C9 H9C 0.9600
C10 C11 1.479(4)
C10 H10 0.9300
C11 O2 1.249(3)
C11 C12 1.516(4)
C12 C13 1.402(4)
C12 C17 1.409(4)
C13 C14 1.406(5)
C13 H13 0.9300
C14 C15 1.395(5)
C14 H14 0.9300
C15 C16 1.394(6)
C15 H15 0.9300
C16 C17 1.392(5)
C16 H16 0.9300
C17 H17 0.9300

loop_
_geom_torsion_atom_site_label_1
_geom_torsion_atom_site_label_2
_geom_torsion_atom_site_label_3
_geom_torsion_atom_site_label_4
_geom_torsion
C6 C1 C2 C3 0.9(6)
C1 C2 C3 C4 -0.6(7)
C2 C3 C4 C5 0.1(6)
C3 C4 C5 C6 0.1(6)
C2 C1 C6 C5 -0.7(5)
C2 C1 C6 C7 178.4(3)
C4 C5 C6 C1 0.2(5)
C4 C5 C6 C7 -178.9(3)
C1 C6 C7 O1 5.6(5)
C5 C6 C7 O1 -175.3(3)
C1 C6 C7 C8 -173.9(3)
C5 C6 C7 C8 5.2(4)
O1 C7 C8 C10 87.9(4)
C6 C7 C8 C10 -92.6(3)
O1 C7 C8 S1 -90.8(3)
C6 C7 C8 S1 88.8(3)
C7 C8 C10 C11 -174.3(3)
S1 C8 C10 C11 4.3(4)
C8 C10 C11 O2 -2.5(5)
C8 C10 C11 C12 173.4(3)
O2 C11 C12 C13 23.1(4)
C10 C11 C12 C13 -152.9(3)
O2 C11 C12 C17 -158.2(3)
C10 C11 C12 C17 25.9(4)
C17 C12 C13 C14 -1.9(4)
C11 C12 C13 C14 176.9(3)
C12 C13 C14 C15 2.2(5)
C13 C14 C15 C16 -0.8(5)
C14 C15 C16 C17 -0.9(5)
C15 C16 C17 C12 1.2(5)
C13 C12 C17 C16 0.2(4)
C11 C12 C17 C16 -178.6(3)
C10 C8 S1 C9 -177.3(3)
C7 C8 S1 C9 1.3(3)

loop_
_cod_related_entry_id
_cod_related_entry_code
_cod_related_entry_database
1 21199832 ChemSpider
